data_4517428
loop_
_publ_author_name
'Estes, Deven P.'
'Leutzsch, Markus'
'Schubert, Lukas'
'Bordet, Alexis'
'Leitner, Walter'

_publ_section_title
;
 Effect of Ligand Electronics on the Reversible Catalytic Hydrogenation of
 CO2 to Formic Acid Using Ruthenium Polyhydride Complexes: A Thermodynamic
 and Kinetic Study
;
_journal_name_full 'ACS Catalysis'
_journal_page_first 2990
_journal_page_last 2998
_journal_paper_doi 10.1021/acscatal.0c00404
_journal_year 2020
_chemical_formula_moiety 'C105 H64 F45 P5 Ru2'
_chemical_formula_sum 'C105 H64 F45 P5 Ru2'
_chemical_formula_weight 2537.55
_space_group_crystal_system triclinic
_space_group_IT_number 2
_space_group_name_Hall '-P 1'
_space_group_name_H-M_alt 'P -1'
_atom_sites_solution_hydrogens mixed
_atom_sites_solution_primary heavy
_atom_sites_solution_secondary difmap
_audit_block_code WLG-DE-055-01
_audit_creation_date 2018-09-17
_audit_creation_method SHELXL-2013
_cell_angle_alpha 105.048(6)
_cell_angle_beta 92.216(12)
_cell_angle_gamma 95.751(12)
_cell_formula_units_Z 2
_cell_length_a 14.853(2)
_cell_length_b 18.958(2)
_cell_length_c 22.386(3)
_cell_measurement_reflns_used 410146
_cell_measurement_temperature 100(2)
_cell_measurement_theta_max 33.9999
_cell_measurement_theta_min 2.6608
_cell_volume 6043.0(13)
_computing_cell_refinement 'REVALCCD V. 1.6, 2008'
_computing_data_collection 'DATCOL (Bruker AXS, 2006)'
_computing_data_reduction 'REVALCCD V. 1.6, 2008'
_computing_structure_refinement 'SHELXL (Sheldrick, 2013)'
_computing_structure_solution 'SHELXS (Sheldrick, 2013)'
_diffrn_ambient_temperature 100(2)
_diffrn_detector_area_resol_mean 18.02
_diffrn_measured_fraction_theta_full 0.997
_diffrn_measured_fraction_theta_max 0.999
_diffrn_measurement_device_type 'Bruker AXS Enraf-Nonius KappaCCD'
_diffrn_measurement_method 'CCD \f- and \w-scans'
_diffrn_radiation_monochromator 'Incoatec Helios focusing multilayer optics'
_diffrn_radiation_source '0.2 x 2mm^2^ focus rotating anode'
_diffrn_radiation_type MoK\a
_diffrn_radiation_wavelength 0.71073
_diffrn_reflns_av_R_equivalents 0.0508
_diffrn_reflns_av_unetI/netI 0.0272
_diffrn_reflns_Laue_measured_fraction_full 0.997
_diffrn_reflns_Laue_measured_fraction_max 0.999
_diffrn_reflns_limit_h_max 22
_diffrn_reflns_limit_h_min -22
_diffrn_reflns_limit_k_max 28
_diffrn_reflns_limit_k_min -28
_diffrn_reflns_limit_l_max 33
_diffrn_reflns_limit_l_min -33
_diffrn_reflns_number 357903
_diffrn_reflns_point_group_measured_fraction_full 0.997
_diffrn_reflns_point_group_measured_fraction_max 0.999
_diffrn_reflns_theta_full 25.242
_diffrn_reflns_theta_max 32.499
_diffrn_reflns_theta_min 2.688
_exptl_absorpt_coefficient_mu 0.427
_exptl_absorpt_correction_T_max 0.96632
_exptl_absorpt_correction_T_min 0.92367
_exptl_absorpt_correction_type gaussian
_exptl_absorpt_process_details 'SADABS (Bruker AXS, 2012)'
_exptl_crystal_colour red
_exptl_crystal_density_diffrn 1.395
_exptl_crystal_description prism
_exptl_crystal_F_000 2524
_exptl_crystal_size_max 0.220
_exptl_crystal_size_mid 0.200
_exptl_crystal_size_min 0.090
_refine_diff_density_max 1.373
_refine_diff_density_min -0.952
_refine_diff_density_rms 0.095
_refine_ls_extinction_method none
_refine_ls_goodness_of_fit_ref 1.053
_refine_ls_hydrogen_treatment mixed
_refine_ls_matrix_type full
_refine_ls_number_parameters 1485
_refine_ls_number_reflns 43705
_refine_ls_number_restraints 2110
_refine_ls_restrained_S_all 1.139
_refine_ls_R_factor_all 0.0566
_refine_ls_R_factor_gt 0.0454
_refine_ls_shift/su_max 0.002
_refine_ls_shift/su_mean 0.000
_refine_ls_structure_factor_coef Fsqd
_refine_ls_weighting_details
;
 w=1/[\s^2^(Fo^2^)+(0.0574P)^2^+7.5179P]
 where P=(Fo^2^+2Fc^2^)/3
;
_refine_ls_weighting_scheme calc
_refine_ls_wR_factor_gt 0.1163
_refine_ls_wR_factor_ref 0.1246
_reflns_Friedel_coverage 0.000
_reflns_number_gt 37044
_reflns_number_total 43705
_reflns_threshold_expression 'I > 2\s(I)'
_cod_data_source_file cs0c00404_si_003.cif
_cod_data_source_block 11911SQ
_cod_depositor_comments 'Adding full bibliography for 4517428.cif.'
_cod_database_code 4517428
_shelx_space_group_comment
;
The symmetry employed for this shelxl refinement is uniquely defined
by the following loop, which should always be used as a source of
symmetry information in preference to the above space-group names.
They are only intended as comments.
;
_shelx_estimated_absorpt_t_min 0.912
_shelx_estimated_absorpt_t_max 0.963
_shelxl_version_number 2013-2

loop_
_space_group_symop_operation_xyz
'x, y, z'
'-x, -y, -z'

loop_
_atom_site_label
_atom_site_type_symbol
_atom_site_fract_x
_atom_site_fract_y
_atom_site_fract_z
_atom_site_U_iso_or_equiv
_atom_site_adp_type
_atom_site_occupancy
_atom_site_site_symmetry_order
_atom_site_calc_flag
_atom_site_refinement_flags_posn
_atom_site_refinement_flags_adp
_atom_site_refinement_flags_occupancy
_atom_site_disorder_assembly
_atom_site_disorder_group
Ru1 Ru 0.29298(2) 0.29209(2) 0.23293(2) 0.01283(3) Uani 1 1 d . . . . .
H1 H 0.1997(17) 0.2934(14) 0.2774(12) 0.019 Uiso 1 1 d . U . . .
H2 H 0.3467(17) 0.2885(14) 0.3029(12) 0.019 Uiso 1 1 d . U . . .
H3 H 0.2694(17) 0.2011(14) 0.2253(12) 0.019 Uiso 1 1 d . U . . .
H4 H 0.2556(17) 0.2758(14) 0.3870(12) 0.019 Uiso 1 1 d . U . . .
Ru2 Ru 0.24810(2) 0.23044(2) 0.32043(2) 0.01594(3) Uani 1 1 d . . . . .
P10 P 0.32671(3) 0.42056(2) 0.27303(2) 0.01800(8) Uani 1 1 d D . . . .
C11 C 0.35049(13) 0.48418(10) 0.22422(10) 0.0247(4) Uani 1 1 d . . . . .
C12 C 0.28223(15) 0.48774(11) 0.18136(10) 0.0262(4) Uani 1 1 d . . . . .
H12 H 0.2264 0.4574 0.1780 0.031 Uiso 1 1 calc R U . . .
C13 C 0.29397(18) 0.53467(12) 0.14345(12) 0.0340(5) Uani 1 1 d . . . . .
H13 H 0.2466 0.5364 0.1143 0.041 Uiso 1 1 calc R U . . .
C14 C 0.37544(19) 0.57910(15) 0.14835(16) 0.0447(6) Uani 1 1 d D . . . .
C15 C 0.44352(19) 0.57695(17) 0.1907(2) 0.0580(10) Uani 1 1 d . . . . .
H15 H 0.4991 0.6076 0.1939 0.070 Uiso 1 1 calc R U . . .
C16 C 0.43177(16) 0.52998(14) 0.22923(16) 0.0438(7) Uani 1 1 d . . . . .
H16 H 0.4790 0.5291 0.2588 0.053 Uiso 1 1 calc R U . . .
C17 C 0.3900(4) 0.6263(3) 0.1034(3) 0.0616(9) Uani 0.567(6) 1 d D U P A 1
F18 F 0.4217(4) 0.6950(4) 0.1347(4) 0.0851(15) Uani 0.567(6) 1 d D U P A 1
F19 F 0.4550(4) 0.6064(3) 0.0639(3) 0.0818(13) Uani 0.567(6) 1 d D U P A 1
F20 F 0.3170(3) 0.6292(3) 0.0680(3) 0.0827(14) Uani 0.567(6) 1 d D U P A 1
C21 C 0.4252(3) 0.4496(3) 0.33290(18) 0.0250(5) Uani 0.553(3) 1 d DG U P B 1
C22 C 0.5054(4) 0.4194(3) 0.3178(2) 0.0227(8) Uani 0.553(3) 1 d G U P B 1
H22 H 0.5076 0.3827 0.2800 0.027 Uiso 0.553(3) 1 calc R U P B 1
C23 C 0.5826(3) 0.4428(3) 0.3581(2) 0.0308(6) Uani 0.553(3) 1 d G U P B 1
H23 H 0.6374 0.4221 0.3478 0.037 Uiso 0.553(3) 1 calc R U P B 1
C24 C 0.5794(2) 0.4965(3) 0.4134(2) 0.0377(9) Uani 0.553(3) 1 d DG U P B 1
C25 C 0.4992(2) 0.5268(2) 0.42848(16) 0.0475(10) Uani 0.553(3) 1 d G U P B 1
H25 H 0.4970 0.5635 0.4663 0.057 Uiso 0.553(3) 1 calc R U P B 1
C26 C 0.4220(2) 0.5033(2) 0.38823(18) 0.0429(10) Uani 0.553(3) 1 d G U P B 1
H26 H 0.3672 0.5240 0.3985 0.051 Uiso 0.553(3) 1 calc R U P B 1
C27 C 0.6615(3) 0.5240(3) 0.4585(2) 0.0529(11) Uani 0.553(3) 1 d D U P B 1
F28 F 0.7385(2) 0.5027(3) 0.4343(2) 0.0859(13) Uani 0.553(3) 1 d D U P B 1
F29 F 0.6540(3) 0.5002(3) 0.5083(2) 0.1045(15) Uani 0.553(3) 1 d D U P B 1
F30 F 0.6724(4) 0.5972(2) 0.4765(3) 0.0910(14) Uani 0.553(3) 1 d D U P B 1
C157 C 0.0438(4) 0.2424(3) 0.6225(2) 0.0658(12) Uani 0.640(3) 1 d D U P C 1
F158 F -0.0065(4) 0.1850(2) 0.63428(19) 0.0962(13) Uani 0.640(3) 1 d D U P C 1
F159 F -0.0004(4) 0.3001(3) 0.6439(2) 0.0952(15) Uani 0.640(3) 1 d D U P C 1
F160 F 0.1200(3) 0.2516(3) 0.65693(17) 0.1176(16) Uani 0.640(3) 1 d D U P C 1
C187 C 0.6931(3) 0.2987(3) 0.4913(3) 0.0642(10) Uani 0.724(5) 1 d D U P D 1
F188 F 0.7351(4) 0.3359(3) 0.4549(3) 0.0944(15) Uani 0.724(5) 1 d D U P D 1
F189 F 0.7475(2) 0.2494(2) 0.4982(2) 0.0869(12) Uani 0.724(5) 1 d D U P D 1
F190 F 0.6895(3) 0.3455(3) 0.5462(2) 0.1033(16) Uani 0.724(5) 1 d D U P D 1
C197 C 0.4728(4) -0.0994(2) 0.1911(2) 0.0653(11) Uani 0.715(4) 1 d D U P E 1
F198 F 0.4605(4) -0.16206(18) 0.20732(18) 0.0943(13) Uani 0.715(4) 1 d D U P E 1
F199 F 0.5615(3) -0.0846(3) 0.1913(2) 0.1173(17) Uani 0.715(4) 1 d D U P E 1
F200 F 0.4416(3) -0.1114(3) 0.13179(16) 0.0776(10) Uani 0.715(4) 1 d D U P E 1
C517 C 0.3879(5) 0.6320(4) 0.1094(4) 0.0616(9) Uani 0.433(6) 1 d D U P A 2
F518 F 0.4545(5) 0.6860(5) 0.1300(5) 0.0851(15) Uani 0.433(6) 1 d D U P A 2
F519 F 0.4082(6) 0.5949(4) 0.0532(3) 0.0818(13) Uani 0.433(6) 1 d D U P A 2
F520 F 0.3130(4) 0.6622(4) 0.1037(4) 0.0827(14) Uani 0.433(6) 1 d D U P A 2
C521 C 0.4285(4) 0.4536(3) 0.3273(2) 0.0250(5) Uani 0.447(3) 1 d DG U P B 2
C522 C 0.5000(5) 0.4112(3) 0.3250(3) 0.0227(8) Uani 0.447(3) 1 d G U P B 2
H522 H 0.4950 0.3632 0.2976 0.027 Uiso 0.447(3) 1 calc R U P B 2
C523 C 0.5788(4) 0.4389(3) 0.3629(3) 0.0308(6) Uani 0.447(3) 1 d G U P B 2
H523 H 0.6277 0.4098 0.3613 0.037 Uiso 0.447(3) 1 calc R U P B 2
C524 C 0.5861(3) 0.5091(3) 0.4030(3) 0.0377(9) Uani 0.447(3) 1 d DG U P B 2
C525 C 0.5146(3) 0.5515(3) 0.4053(2) 0.0475(10) Uani 0.447(3) 1 d G U P B 2
H525 H 0.5196 0.5995 0.4327 0.057 Uiso 0.447(3) 1 calc R U P B 2
C526 C 0.4359(3) 0.5238(3) 0.3674(2) 0.0429(10) Uani 0.447(3) 1 d G U P B 2
H526 H 0.3870 0.5528 0.3690 0.051 Uiso 0.447(3) 1 calc R U P B 2
C527 C 0.6728(4) 0.5350(4) 0.4437(3) 0.0529(11) Uani 0.447(3) 1 d D U P B 2
F528 F 0.7404(3) 0.5529(4) 0.4122(2) 0.0859(13) Uani 0.447(3) 1 d D U P B 2
F529 F 0.6667(6) 0.5906(4) 0.4929(3) 0.1045(15) Uani 0.447(3) 1 d D U P B 2
F530 F 0.6999(4) 0.4823(3) 0.4691(3) 0.0910(14) Uani 0.447(3) 1 d D U P B 2
C657 C 0.0170(5) 0.2414(5) 0.6160(3) 0.0658(12) Uani 0.360(3) 1 d D U P C 2
F658 F -0.0721(4) 0.2371(4) 0.6172(3) 0.0962(13) Uani 0.360(3) 1 d D U P C 2
F659 F 0.0528(6) 0.3066(5) 0.6503(4) 0.0952(15) Uani 0.360(3) 1 d D U P C 2
F660 F 0.0475(7) 0.1922(5) 0.6416(4) 0.1176(16) Uani 0.360(3) 1 d D U P C 2
C687 C 0.6878(7) 0.3103(6) 0.4940(7) 0.0642(10) Uani 0.276(5) 1 d D U P D 2
F688 F 0.7459(11) 0.3078(9) 0.4495(8) 0.0944(15) Uani 0.276(5) 1 d D U P D 2
F689 F 0.7279(6) 0.2772(6) 0.5317(6) 0.0869(12) Uani 0.276(5) 1 d D U P D 2
F690 F 0.6944(8) 0.3825(7) 0.5203(6) 0.1033(16) Uani 0.276(5) 1 d D U P D 2
C697 C 0.4481(7) -0.1089(4) 0.1870(4) 0.0653(11) Uani 0.285(4) 1 d D U P E 2
F698 F 0.5276(7) -0.1260(5) 0.2057(4) 0.0943(13) Uani 0.285(4) 1 d D U P E 2
F699 F 0.4590(9) -0.0990(8) 0.1309(6) 0.1173(17) Uani 0.285(4) 1 d D U P E 2
F700 F 0.3889(6) -0.1683(4) 0.1805(4) 0.0776(10) Uani 0.285(4) 1 d D U P E 2
C31 C 0.24178(12) 0.46789(10) 0.32213(9) 0.0207(3) Uani 1 1 d . . . . .
C32 C 0.20694(15) 0.43671(12) 0.36734(9) 0.0262(4) Uani 1 1 d . . . . .
H32 H 0.2237 0.3905 0.3701 0.031 Uiso 1 1 calc R U . . .
C33 C 0.14776(16) 0.47215(13) 0.40869(10) 0.0303(4) Uani 1 1 d . . . . .
H33 H 0.1248 0.4505 0.4397 0.036 Uiso 1 1 calc R U . . .
C34 C 0.12267(14) 0.53898(12) 0.40436(10) 0.0293(4) Uani 1 1 d . . . . .
C35 C 0.15614(15) 0.57103(12) 0.35958(11) 0.0302(4) Uani 1 1 d . . . . .
H35 H 0.1381 0.6167 0.3566 0.036 Uiso 1 1 calc R U . . .
C36 C 0.21638(14) 0.53602(11) 0.31895(10) 0.0258(4) Uani 1 1 d . . . . .
H36 H 0.2404 0.5585 0.2888 0.031 Uiso 1 1 calc R U . . .
C37 C 0.05870(17) 0.57742(15) 0.44870(13) 0.0405(6) Uani 1 1 d . . . . .
F38 F 0.06563(13) 0.56248(12) 0.50388(8) 0.0563(5) Uani 1 1 d . . . . .
F39 F -0.02780(10) 0.55717(11) 0.42678(9) 0.0538(5) Uani 1 1 d . . . . .
F40 F 0.07318(12) 0.65019(10) 0.46012(9) 0.0557(5) Uani 1 1 d . . . . .
P50 P 0.41827(3) 0.26770(2) 0.17467(2) 0.01467(7) Uani 1 1 d . . . . .
C51 C 0.50791(11) 0.22417(9) 0.20730(8) 0.0180(3) Uani 1 1 d . . . . .
C52 C 0.57161(16) 0.18902(15) 0.16922(10) 0.0356(5) Uani 1 1 d . . . . .
H52 H 0.5696 0.1885 0.1266 0.043 Uiso 1 1 calc R U . . .
C53 C 0.63765(17) 0.15490(14) 0.19294(12) 0.0405(6) Uani 1 1 d . . . . .
H53 H 0.6803 0.1310 0.1666 0.049 Uiso 1 1 calc R U . . .
C54 C 0.64125(14) 0.15571(12) 0.25461(12) 0.0316(5) Uani 1 1 d . . . . .
C55 C 0.58067(15) 0.19146(17) 0.29291(12) 0.0382(6) Uani 1 1 d . . . . .
H55 H 0.5839 0.1927 0.3357 0.046 Uiso 1 1 calc R U . . .
C56 C 0.51458(13) 0.22585(14) 0.26919(10) 0.0290(4) Uani 1 1 d . . . . .
H56 H 0.4734 0.2509 0.2962 0.035 Uiso 1 1 calc R U . . .
C57 C 0.70991(18) 0.11749(16) 0.28124(17) 0.0486(7) Uani 1 1 d . U . . .
F58 F 0.75918(13) 0.16159(13) 0.32949(10) 0.0629(5) Uani 1 1 d . U . . .
F59 F 0.77057(14) 0.09179(13) 0.24070(12) 0.0762(7) Uani 1 1 d . U . . .
F60 F 0.67188(16) 0.06158(16) 0.29930(19) 0.1146(12) Uani 1 1 d . U . . .
C61 C 0.48960(11) 0.34038(10) 0.15202(8) 0.0178(3) Uani 1 1 d . . . . .
C62 C 0.45250(14) 0.37364(12) 0.10988(11) 0.0288(4) Uani 1 1 d . . . . .
H62 H 0.3911 0.3590 0.0946 0.035 Uiso 1 1 calc R U . . .
C63 C 0.50272(16) 0.42762(14) 0.08955(12) 0.0356(5) Uani 1 1 d . . . . .
H63 H 0.4767 0.4485 0.0596 0.043 Uiso 1 1 calc R U . . .
C64 C 0.59108(15) 0.45058(13) 0.11348(12) 0.0323(5) Uani 1 1 d . . . . .
C65 C 0.62867(15) 0.42043(14) 0.15714(12) 0.0343(5) Uani 1 1 d . . . . .
H65 H 0.6888 0.4376 0.1744 0.041 Uiso 1 1 calc R U . . .
C66 C 0.57837(13) 0.36493(12) 0.17573(10) 0.0276(4) Uani 1 1 d . . . . .
H66 H 0.6050 0.3435 0.2050 0.033 Uiso 1 1 calc R U . . .
C67 C 0.6473(2) 0.50908(19) 0.09350(17) 0.0523(8) Uani 1 1 d . U . . .
F68 F 0.67653(17) 0.56640(12) 0.14043(13) 0.0800(7) Uani 1 1 d . U . . .
F69 F 0.60377(16) 0.53362(15) 0.05162(13) 0.0924(10) Uani 1 1 d . U . . .
F70 F 0.72307(16) 0.48573(16) 0.06967(15) 0.0921(9) Uani 1 1 d . U . . .
C71 C 0.39866(12) 0.19632(10) 0.10010(8) 0.0191(3) Uani 1 1 d . . . . .
C72 C 0.35022(13) 0.13010(10) 0.10153(9) 0.0218(3) Uani 1 1 d . . . . .
H72 H 0.3221 0.1263 0.1381 0.026 Uiso 1 1 calc R U . . .
C73 C 0.34238(15) 0.06937(11) 0.05024(10) 0.0269(4) Uani 1 1 d . . . . .
H73 H 0.3094 0.0244 0.0518 0.032 Uiso 1 1 calc R U . . .
C74 C 0.38315(15) 0.07511(13) -0.00329(10) 0.0306(4) Uani 1 1 d . . . . .
C75 C 0.42915(15) 0.14097(14) -0.00636(10) 0.0316(4) Uani 1 1 d . . . . .
H75 H 0.4551 0.1450 -0.0436 0.038 Uiso 1 1 calc R U . . .
C76 C 0.43741(14) 0.20147(12) 0.04532(9) 0.0259(4) Uani 1 1 d . . . . .
H76 H 0.4696 0.2466 0.0433 0.031 Uiso 1 1 calc R U . . .
C77 C 0.37956(19) 0.00975(15) -0.05844(12) 0.0396(6) Uani 1 1 d . . . . .
F78 F 0.46195(13) -0.00736(11) -0.07349(8) 0.0553(5) Uani 1 1 d . . . . .
F79 F 0.33976(15) 0.02071(12) -0.10855(8) 0.0652(6) Uani 1 1 d . . . . .
F80 F 0.33519(19) -0.05017(11) -0.04932(10) 0.0814(8) Uani 1 1 d . . . . .
P90 P 0.18221(3) 0.27960(2) 0.15231(2) 0.01462(7) Uani 1 1 d . . . . .
C91 C 0.10357(11) 0.35101(10) 0.16552(8) 0.0177(3) Uani 1 1 d . . . . .
C92 C 0.06853(13) 0.38052(11) 0.11939(9) 0.0230(3) Uani 1 1 d . . . . .
H92 H 0.0818 0.3613 0.0775 0.028 Uiso 1 1 calc R U . . .
C93 C 0.01469(14) 0.43755(12) 0.13424(10) 0.0269(4) Uani 1 1 d . . . . .
H93 H -0.0079 0.4577 0.1028 0.032 Uiso 1 1 calc R U . . .
C94 C -0.00607(13) 0.46498(11) 0.19511(11) 0.0259(4) Uani 1 1 d . . . . .
C95 C 0.02424(12) 0.43421(11) 0.24090(10) 0.0229(3) Uani 1 1 d . . . . .
H95 H 0.0080 0.4519 0.2823 0.027 Uiso 1 1 calc R U . . .
C96 C 0.07855(12) 0.37741(10) 0.22593(9) 0.0192(3) Uani 1 1 d . . . . .
H96 H 0.0990 0.3562 0.2574 0.023 Uiso 1 1 calc R U . . .
C97 C -0.06161(17) 0.52845(14) 0.21076(14) 0.0378(5) Uani 1 1 d . U . . .
F98 F -0.07593(16) 0.54989(12) 0.27022(10) 0.0669(6) Uani 1 1 d . U . . .
F99 F -0.14177(15) 0.51299(14) 0.18093(13) 0.0882(9) Uani 1 1 d . U . . .
F100 F -0.02295(19) 0.58631(12) 0.19655(16) 0.0981(10) Uani 1 1 d . U . . .
C101 C 0.20717(11) 0.27047(10) 0.07051(8) 0.0167(3) Uani 1 1 d . . . . .
C102 C 0.23976(12) 0.33182(10) 0.05060(8) 0.0195(3) Uani 1 1 d . . . . .
H102 H 0.2454 0.3792 0.0791 0.023 Uiso 1 1 calc R U . . .
C103 C 0.26397(13) 0.32516(11) -0.00957(9) 0.0227(3) Uani 1 1 d . . . . .
H103 H 0.2855 0.3675 -0.0223 0.027 Uiso 1 1 calc R U . . .
C104 C 0.25644(13) 0.25559(11) -0.05127(9) 0.0232(3) Uani 1 1 d . . . . .
C105 C 0.22324(13) 0.19423(11) -0.03319(9) 0.0222(3) Uani 1 1 d . . . . .
H105 H 0.2174 0.1471 -0.0619 0.027 Uiso 1 1 calc R U . . .
C106 C 0.19829(12) 0.20162(10) 0.02744(8) 0.0194(3) Uani 1 1 d . . . . .
H106 H 0.1750 0.1593 0.0396 0.023 Uiso 1 1 calc R U . . .
C107 C 0.28505(17) 0.24915(14) -0.11589(10) 0.0331(5) Uani 1 1 d . . . . .
F108 F 0.22952(14) 0.27902(10) -0.14805(7) 0.0485(4) Uani 1 1 d . . . . .
F109 F 0.28604(13) 0.17958(9) -0.14830(7) 0.0468(4) Uani 1 1 d . . . . .
F110 F 0.36734(13) 0.28431(13) -0.11571(8) 0.0648(6) Uani 1 1 d . . . . .
C111 C 0.09751(12) 0.19699(10) 0.13674(8) 0.0177(3) Uani 1 1 d . . . . .
C112 C 0.01426(13) 0.19744(11) 0.10558(9) 0.0234(3) Uani 1 1 d . . . . .
H112 H -0.0010 0.2419 0.0978 0.028 Uiso 1 1 calc R U . . .
C113 C -0.04659(14) 0.13421(12) 0.08571(10) 0.0270(4) Uani 1 1 d . . . . .
H113 H -0.1031 0.1355 0.0648 0.032 Uiso 1 1 calc R U . . .
C114 C -0.02421(14) 0.06943(11) 0.09661(9) 0.0257(4) Uani 1 1 d . . . . .
C115 C 0.05743(14) 0.06786(11) 0.12865(9) 0.0244(4) Uani 1 1 d . . . . .
H115 H 0.0720 0.0234 0.1367 0.029 Uiso 1 1 calc R U . . .
C116 C 0.11767(12) 0.13177(10) 0.14885(9) 0.0204(3) Uani 1 1 d . . . . .
H116 H 0.1731 0.1308 0.1711 0.024 Uiso 1 1 calc R U . . .
C117 C -0.08816(17) 0.00015(14) 0.07476(11) 0.0350(5) Uani 1 1 d . . . . .
F118 F -0.04466(13) -0.05956(9) 0.05720(9) 0.0533(5) Uani 1 1 d . . . . .
F119 F -0.14020(13) -0.01154(10) 0.11928(9) 0.0560(5) Uani 1 1 d . . . . .
F120 F -0.14268(14) 0.00000(11) 0.02659(10) 0.0646(6) Uani 1 1 d . . . . .
P130 P 0.11113(3) 0.19142(3) 0.34496(2) 0.01982(9) Uani 1 1 d . . . . .
C131 C 0.06127(13) 0.09691(12) 0.30666(10) 0.0244(4) Uani 1 1 d . . . . .
C132 C 0.11732(15) 0.04658(12) 0.27634(10) 0.0279(4) Uani 1 1 d . . . . .
H132 H 0.1797 0.0622 0.2745 0.033 Uiso 1 1 calc R U . . .
C133 C 0.08386(19) -0.02600(14) 0.24872(11) 0.0359(5) Uani 1 1 d . . . . .
H133 H 0.1233 -0.0602 0.2292 0.043 Uiso 1 1 calc R U . . .
C134 C -0.0086(2) -0.04840(14) 0.24985(12) 0.0395(6) Uani 1 1 d . . . . .
C135 C -0.06621(17) 0.00142(15) 0.27754(13) 0.0383(5) Uani 1 1 d . . . . .
H135 H -0.1292 -0.0138 0.2771 0.046 Uiso 1 1 calc R U . . .
C136 C -0.03187(15) 0.07361(14) 0.30596(12) 0.0318(4) Uani 1 1 d . . . . .
H136 H -0.0716 0.1077 0.3252 0.038 Uiso 1 1 calc R U . . .
C137 C -0.0457(3) -0.12705(17) 0.21957(15) 0.0536(8) Uani 1 1 d . U . . .
F138 F -0.1217(2) -0.14772(14) 0.24460(13) 0.0925(9) Uani 1 1 d . U . . .
F139 F -0.0688(2) -0.13888(13) 0.16037(10) 0.0936(10) Uani 1 1 d . U . . .
F140 F 0.0065(2) -0.17390(12) 0.22849(16) 0.1031(11) Uani 1 1 d . U . . .
C141 C 0.02010(12) 0.24198(11) 0.32404(9) 0.0209(3) Uani 1 1 d . . . . .
C142 C -0.02355(13) 0.21936(11) 0.26483(9) 0.0228(3) Uani 1 1 d . . . . .
H142 H -0.0055 0.1783 0.2353 0.027 Uiso 1 1 calc R U . . .
C143 C -0.09303(13) 0.25585(12) 0.24827(9) 0.0243(4) Uani 1 1 d . . . . .
H143 H -0.1227 0.2396 0.2079 0.029 Uiso 1 1 calc R U . . .
C144 C -0.11886(13) 0.31628(12) 0.29108(10) 0.0239(3) Uani 1 1 d . . . . .
C145 C -0.07560(14) 0.34035(12) 0.34991(10) 0.0278(4) Uani 1 1 d . . . . .
H145 H -0.0931 0.3820 0.3790 0.033 Uiso 1 1 calc R U . . .
C146 C -0.00653(14) 0.30324(12) 0.36609(10) 0.0262(4) Uani 1 1 d . . . . .
H146 H 0.0231 0.3198 0.4065 0.031 Uiso 1 1 calc R U . . .
C147 C -0.19544(14) 0.35440(13) 0.27411(11) 0.0290(4) Uani 1 1 d . . . . .
F148 F -0.27567(9) 0.32509(8) 0.28751(8) 0.0384(3) Uani 1 1 d . . . . .
F149 F -0.20316(12) 0.35005(12) 0.21370(8) 0.0540(5) Uani 1 1 d . . . . .
F150 F -0.18792(11) 0.42549(8) 0.30405(9) 0.0466(4) Uani 1 1 d . . . . .
C151 C 0.08972(14) 0.20258(13) 0.42783(10) 0.0276(4) Uani 1 1 d . . . . .
C152 C 0.03286(19) 0.15192(16) 0.44779(12) 0.0399(6) Uani 1 1 d . . . . .
H152 H 0.0058 0.1081 0.4190 0.048 Uiso 1 1 calc R U . . .
C153 C 0.0155(2) 0.16588(19) 0.51093(14) 0.0533(8) Uani 1 1 d . . . . .
H153 H -0.0236 0.1312 0.5245 0.064 Uiso 1 1 calc R U . . .
C154 C 0.0542(3) 0.22862(19) 0.55291(12) 0.0518(8) Uani 1 1 d D . . . .
C155 C 0.1110(2) 0.27939(17) 0.53410(11) 0.0410(6) Uani 1 1 d . . . . .
H155 H 0.1375 0.3232 0.5632 0.049 Uiso 1 1 calc R U . . .
C156 C 0.12917(15) 0.26588(14) 0.47176(10) 0.0313(4) Uani 1 1 d . . . . .
H156 H 0.1693 0.3005 0.4589 0.038 Uiso 1 1 calc R U . . .
P170 P 0.31986(3) 0.15880(3) 0.36745(2) 0.02075(9) Uani 1 1 d . . . . .
C171 C 0.27038(14) 0.11986(13) 0.42783(10) 0.0278(4) Uani 1 1 d . . . . .
C172 C 0.21687(17) 0.05140(15) 0.41269(13) 0.0376(5) Uani 1 1 d . . . . .
H172 H 0.2064 0.0237 0.3706 0.045 Uiso 1 1 calc R U . . .
C173 C 0.1793(2) 0.02428(19) 0.45936(16) 0.0516(8) Uani 1 1 d . . . . .
H173 H 0.1437 -0.0223 0.4493 0.062 Uiso 1 1 calc R U . . .
C174 C 0.1938(2) 0.0651(2) 0.52050(15) 0.0537(8) Uani 1 1 d . . . . .
C175 C 0.2448(2) 0.13264(18) 0.53591(13) 0.0480(7) Uani 1 1 d . . . . .
H175 H 0.2538 0.1605 0.5780 0.058 Uiso 1 1 calc R U . . .
C176 C 0.28339(17) 0.16025(15) 0.48951(11) 0.0348(5) Uani 1 1 d . . . . .
H176 H 0.3187 0.2069 0.5002 0.042 Uiso 1 1 calc R U . . .
C177 C 0.1533(4) 0.0339(3) 0.5700(2) 0.0800(13) Uani 1 1 d . U . . .
F178 F 0.1741(2) -0.03477(17) 0.56536(14) 0.1021(10) Uani 1 1 d . U . . .
F179 F 0.0636(2) 0.02443(17) 0.56479(15) 0.1036(11) Uani 1 1 d . U . . .
F180 F 0.1768(3) 0.0739(2) 0.62555(14) 0.1536(18) Uani 1 1 d . U . . .
C181 C 0.42884(13) 0.20307(13) 0.41009(9) 0.0262(4) Uani 1 1 d . . . . .
C182 C 0.45450(16) 0.27766(13) 0.41816(10) 0.0306(4) Uani 1 1 d . . . . .
H182 H 0.4138 0.3069 0.4048 0.037 Uiso 1 1 calc R U . . .
C183 C 0.53972(18) 0.30973(16) 0.44584(12) 0.0395(5) Uani 1 1 d . . . . .
H183 H 0.5573 0.3607 0.4511 0.047 Uiso 1 1 calc R U . . .
C184 C 0.59854(17) 0.26693(18) 0.46558(13) 0.0434(6) Uani 1 1 d D . . . .
C185 C 0.57286(17) 0.19355(18) 0.45988(14) 0.0442(6) Uani 1 1 d . . . . .
H185 H 0.6131 0.1650 0.4747 0.053 Uiso 1 1 calc R U . . .
C186 C 0.48846(15) 0.16151(15) 0.43254(12) 0.0355(5) Uani 1 1 d . . . . .
H186 H 0.4707 0.1109 0.4289 0.043 Uiso 1 1 calc R U . . .
C191 C 0.35984(14) 0.07677(12) 0.31532(10) 0.0258(4) Uani 1 1 d . . . . .
C192 C 0.37355(14) 0.07811(12) 0.25456(10) 0.0260(4) Uani 1 1 d . . . . .
H192 H 0.3589 0.1192 0.2409 0.031 Uiso 1 1 calc R U . . .
C193 C 0.40815(19) 0.02072(14) 0.21351(12) 0.0357(5) Uani 1 1 d . . . . .
H193 H 0.4184 0.0230 0.1724 0.043 Uiso 1 1 calc R U . . .
C194 C 0.4277(2) -0.03996(15) 0.23310(13) 0.0472(7) Uani 1 1 d D . . . .
C195 C 0.4135(3) -0.04316(18) 0.29296(15) 0.0544(9) Uani 1 1 d . . . . .
H195 H 0.4265 -0.0852 0.3060 0.065 Uiso 1 1 calc R U . . .
C196 C 0.3805(2) 0.01480(15) 0.33392(12) 0.0405(6) Uani 1 1 d . . . . .
H196 H 0.3717 0.0126 0.3752 0.049 Uiso 1 1 calc R U . . .

loop_
_atom_site_aniso_label
_atom_site_aniso_U_11
_atom_site_aniso_U_22
_atom_site_aniso_U_33
_atom_site_aniso_U_23
_atom_site_aniso_U_13
_atom_site_aniso_U_12
Ru1 0.01198(5) 0.01434(6) 0.01188(5) 0.00303(4) 0.00018(4) 0.00152(4)
Ru2 0.01396(6) 0.02159(6) 0.01459(6) 0.00778(5) 0.00216(4) 0.00463(4)
P10 0.01505(18) 0.01606(18) 0.0200(2) -0.00002(15) -0.00106(15) 0.00194(14)
C11 0.0226(8) 0.0157(7) 0.0348(10) 0.0049(7) 0.0053(7) 0.0018(6)
C12 0.0298(9) 0.0203(8) 0.0260(9) 0.0040(7) 0.0008(7) -0.0029(7)
C13 0.0400(12) 0.0232(9) 0.0387(12) 0.0098(8) 0.0010(9) -0.0006(8)
C14 0.0391(13) 0.0321(12) 0.073(2) 0.0312(13) 0.0089(13) 0.0030(10)
C15 0.0305(12) 0.0423(15) 0.116(3) 0.0501(18) 0.0035(15) -0.0040(11)
C16 0.0241(10) 0.0314(11) 0.082(2) 0.0288(13) -0.0031(11) -0.0024(8)
C17 0.0610(17) 0.0482(16) 0.089(2) 0.0431(16) 0.0090(16) 0.0004(13)
F18 0.091(4) 0.0499(19) 0.128(2) 0.0540(16) 0.017(3) -0.012(3)
F19 0.096(3) 0.079(2) 0.091(2) 0.0578(18) 0.022(3) 0.003(3)
F20 0.0686(16) 0.093(3) 0.115(4) 0.083(3) -0.004(2) -0.001(2)
C21 0.0185(8) 0.0253(9) 0.0245(10) -0.0047(8) -0.0036(7) 0.0033(7)
C22 0.0177(9) 0.0279(12) 0.0192(12) 0.0004(11) 0.0003(9) 0.0023(9)
C23 0.0195(8) 0.0380(11) 0.0284(11) -0.0031(9) -0.0025(8) 0.0050(8)
C24 0.0241(10) 0.0394(16) 0.0381(15) -0.0081(13) -0.0119(10) 0.0038(10)
C25 0.0319(14) 0.0510(19) 0.0426(18) -0.0175(14) -0.0096(14) 0.0083(14)
C26 0.0285(13) 0.0472(19) 0.0382(19) -0.0157(14) -0.0067(13) 0.0098(13)
C27 0.0336(14) 0.0588(18) 0.051(2) -0.0121(16) -0.0147(15) 0.0078(14)
F28 0.0272(11) 0.114(3) 0.087(3) -0.019(2) -0.0200(14) 0.0015(19)
F29 0.072(2) 0.144(3) 0.076(2) 0.005(2) -0.046(2) -0.009(2)
F30 0.0596(19) 0.0644(19) 0.113(3) -0.0316(19) -0.060(2) 0.0093(15)
C157 0.085(3) 0.082(2) 0.0389(16) 0.0259(15) 0.0221(18) 0.017(2)
F158 0.138(3) 0.111(3) 0.0493(17) 0.0331(17) 0.054(2) 0.008(2)
F159 0.149(4) 0.104(2) 0.0364(14) 0.0110(14) 0.040(3) 0.037(3)
F160 0.130(3) 0.192(4) 0.0350(15) 0.043(2) 0.0039(19) 0.005(3)
C187 0.0422(15) 0.069(2) 0.075(2) 0.0142(17) -0.0244(15) 0.0004(15)
F188 0.0479(18) 0.097(4) 0.135(3) 0.041(3) -0.0221(16) -0.025(2)
F189 0.0412(15) 0.082(2) 0.125(3) 0.011(2) -0.0394(18) 0.0110(14)
F190 0.0691(17) 0.105(3) 0.097(3) -0.029(2) -0.044(2) -0.006(2)
C197 0.092(2) 0.0520(17) 0.0625(18) 0.0193(14) 0.0267(18) 0.0383(18)
F198 0.166(4) 0.0523(18) 0.079(2) 0.0217(16) 0.039(2) 0.057(2)
F199 0.103(3) 0.102(3) 0.143(3) -0.002(2) 0.049(2) 0.068(2)
F200 0.126(3) 0.0659(19) 0.0449(14) 0.0052(12) 0.0320(16) 0.0453(18)
C517 0.0610(17) 0.0482(16) 0.089(2) 0.0431(16) 0.0090(16) 0.0004(13)
F518 0.091(4) 0.0499(19) 0.128(2) 0.0540(16) 0.017(3) -0.012(3)
F519 0.096(3) 0.079(2) 0.091(2) 0.0578(18) 0.022(3) 0.003(3)
F520 0.0686(16) 0.093(3) 0.115(4) 0.083(3) -0.004(2) -0.001(2)
C521 0.0185(8) 0.0253(9) 0.0245(10) -0.0047(8) -0.0036(7) 0.0033(7)
C522 0.0177(9) 0.0279(12) 0.0192(12) 0.0004(11) 0.0003(9) 0.0023(9)
C523 0.0195(8) 0.0380(11) 0.0284(11) -0.0031(9) -0.0025(8) 0.0050(8)
C524 0.0241(10) 0.0394(16) 0.0381(15) -0.0081(13) -0.0119(10) 0.0038(10)
C525 0.0319(14) 0.0510(19) 0.0426(18) -0.0175(14) -0.0096(14) 0.0083(14)
C526 0.0285(13) 0.0472(19) 0.0382(19) -0.0157(14) -0.0067(13) 0.0098(13)
C527 0.0336(14) 0.0588(18) 0.051(2) -0.0121(16) -0.0147(15) 0.0078(14)
F528 0.0272(11) 0.114(3) 0.087(3) -0.019(2) -0.0200(14) 0.0015(19)
F529 0.072(2) 0.144(3) 0.076(2) 0.005(2) -0.046(2) -0.009(2)
F530 0.0596(19) 0.0644(19) 0.113(3) -0.0316(19) -0.060(2) 0.0093(15)
C657 0.085(3) 0.082(2) 0.0389(16) 0.0259(15) 0.0221(18) 0.017(2)
F658 0.138(3) 0.111(3) 0.0493(17) 0.0331(17) 0.054(2) 0.008(2)
F659 0.149(4) 0.104(2) 0.0364(14) 0.0110(14) 0.040(3) 0.037(3)
F660 0.130(3) 0.192(4) 0.0350(15) 0.043(2) 0.0039(19) 0.005(3)
C687 0.0422(15) 0.069(2) 0.075(2) 0.0142(17) -0.0244(15) 0.0004(15)
F688 0.0479(18) 0.097(4) 0.135(3) 0.041(3) -0.0221(16) -0.025(2)
F689 0.0412(15) 0.082(2) 0.125(3) 0.011(2) -0.0394(18) 0.0110(14)
F690 0.0691(17) 0.105(3) 0.097(3) -0.029(2) -0.044(2) -0.006(2)
C697 0.092(2) 0.0520(17) 0.0625(18) 0.0193(14) 0.0267(18) 0.0383(18)
F698 0.166(4) 0.0523(18) 0.079(2) 0.0217(16) 0.039(2) 0.057(2)
F699 0.103(3) 0.102(3) 0.143(3) -0.002(2) 0.049(2) 0.068(2)
F700 0.126(3) 0.0659(19) 0.0449(14) 0.0052(12) 0.0320(16) 0.0453(18)
C31 0.0177(7) 0.0202(8) 0.0197(8) -0.0032(6) -0.0021(6) 0.0041(6)
C32 0.0304(9) 0.0261(9) 0.0192(8) -0.0007(7) 0.0006(7) 0.0074(7)
C33 0.0322(10) 0.0328(10) 0.0224(9) -0.0005(8) 0.0049(8) 0.0073(8)
C34 0.0225(9) 0.0314(10) 0.0275(10) -0.0050(8) 0.0010(7) 0.0073(7)
C35 0.0255(9) 0.0259(9) 0.0348(11) -0.0019(8) -0.0007(8) 0.0098(7)
C36 0.0225(8) 0.0232(8) 0.0287(9) 0.0004(7) -0.0001(7) 0.0061(7)
C37 0.0319(11) 0.0432(13) 0.0401(13) -0.0042(10) 0.0083(10) 0.0126(10)
F38 0.0553(10) 0.0732(13) 0.0333(8) -0.0050(8) 0.0146(7) 0.0204(9)
F39 0.0235(7) 0.0680(12) 0.0592(11) -0.0055(9) 0.0063(7) 0.0125(7)
F40 0.0467(9) 0.0416(9) 0.0664(12) -0.0135(8) 0.0172(8) 0.0152(7)
P50 0.01353(17) 0.01609(18) 0.01353(17) 0.00260(14) 0.00076(13) 0.00117(13)
C51 0.0154(7) 0.0168(7) 0.0200(7) 0.0021(6) -0.0008(6) 0.0017(5)
C52 0.0310(10) 0.0463(13) 0.0228(9) -0.0079(9) -0.0044(8) 0.0207(10)
C53 0.0323(11) 0.0400(12) 0.0383(12) -0.0133(10) -0.0106(9) 0.0206(10)
C54 0.0193(8) 0.0248(9) 0.0517(14) 0.0136(9) -0.0090(8) 0.0029(7)
C55 0.0217(9) 0.0663(17) 0.0397(12) 0.0348(12) 0.0044(8) 0.0118(10)
C56 0.0188(8) 0.0491(13) 0.0256(9) 0.0184(9) 0.0043(7) 0.0110(8)
C57 0.0307(11) 0.0414(13) 0.079(2) 0.0266(13) -0.0126(12) 0.0081(10)
F58 0.0506(10) 0.0792(14) 0.0613(12) 0.0191(10) -0.0208(9) 0.0269(10)
F59 0.0550(11) 0.0779(14) 0.0893(16) -0.0006(12) -0.0195(11) 0.0473(11)
F60 0.0518(12) 0.0941(18) 0.239(4) 0.123(2) -0.0256(17) 0.0031(12)
C61 0.0148(7) 0.0202(7) 0.0181(7) 0.0050(6) 0.0015(5) 0.0002(6)
C62 0.0201(8) 0.0322(10) 0.0374(11) 0.0195(9) -0.0068(7) -0.0049(7)
C63 0.0292(10) 0.0394(12) 0.0440(13) 0.0269(10) -0.0072(9) -0.0061(9)
C64 0.0243(9) 0.0358(11) 0.0412(12) 0.0219(10) 0.0012(8) -0.0056(8)
C65 0.0209(9) 0.0405(12) 0.0449(13) 0.0226(10) -0.0040(8) -0.0073(8)
C66 0.0178(8) 0.0356(10) 0.0325(10) 0.0184(8) -0.0043(7) -0.0045(7)
C67 0.0401(13) 0.0585(17) 0.0684(18) 0.0428(15) -0.0039(13) -0.0136(12)
F68 0.0803(15) 0.0536(12) 0.1059(19) 0.0398(12) -0.0156(13) -0.0348(11)
F69 0.0682(13) 0.1121(19) 0.122(2) 0.1017(18) -0.0328(13) -0.0416(13)
F70 0.0598(13) 0.1054(19) 0.135(2) 0.0751(18) 0.0456(14) -0.0058(12)
C71 0.0160(7) 0.0229(8) 0.0158(7) 0.0003(6) 0.0008(5) 0.0034(6)
C72 0.0225(8) 0.0205(8) 0.0197(8) 0.0012(6) 0.0000(6) 0.0023(6)
C73 0.0287(9) 0.0216(8) 0.0250(9) -0.0031(7) -0.0033(7) 0.0037(7)
C74 0.0298(10) 0.0319(10) 0.0226(9) -0.0072(8) -0.0016(7) 0.0082(8)
C75 0.0296(10) 0.0410(12) 0.0189(9) -0.0021(8) 0.0047(7) 0.0043(9)
C76 0.0243(9) 0.0316(10) 0.0184(8) 0.0015(7) 0.0035(6) -0.0001(7)
C77 0.0428(13) 0.0364(12) 0.0295(11) -0.0108(9) -0.0018(9) 0.0100(10)
F78 0.0525(10) 0.0591(11) 0.0420(9) -0.0174(8) -0.0021(7) 0.0322(9)
F79 0.0762(13) 0.0685(12) 0.0337(8) -0.0234(8) -0.0245(8) 0.0362(10)
F80 0.122(2) 0.0397(10) 0.0575(12) -0.0249(9) 0.0321(13) -0.0171(11)
P90 0.01377(17) 0.01600(18) 0.01398(17) 0.00464(14) -0.00064(13) 0.00002(14)
C91 0.0137(6) 0.0190(7) 0.0209(8) 0.0071(6) -0.0015(5) -0.0001(5)
C92 0.0187(8) 0.0290(9) 0.0242(8) 0.0122(7) -0.0009(6) 0.0039(7)
C93 0.0221(8) 0.0305(10) 0.0330(10) 0.0162(8) 0.0002(7) 0.0066(7)
C94 0.0181(8) 0.0213(8) 0.0390(11) 0.0089(8) 0.0007(7) 0.0040(6)
C95 0.0171(7) 0.0223(8) 0.0279(9) 0.0044(7) 0.0005(6) 0.0022(6)
C96 0.0153(7) 0.0203(7) 0.0216(8) 0.0057(6) -0.0009(6) 0.0010(6)
C97 0.0336(11) 0.0323(11) 0.0528(14) 0.0161(10) 0.0071(10) 0.0148(9)
F98 0.0881(15) 0.0603(12) 0.0586(12) 0.0091(9) 0.0163(11) 0.0518(11)
F99 0.0537(12) 0.0834(16) 0.1121(19) -0.0116(14) -0.0290(12) 0.0480(12)
F100 0.1076(19) 0.0456(11) 0.173(3) 0.0614(15) 0.0832(19) 0.0438(12)
C101 0.0159(7) 0.0196(7) 0.0142(7) 0.0052(6) -0.0011(5) -0.0005(5)
C102 0.0195(7) 0.0197(7) 0.0188(7) 0.0059(6) -0.0012(6) -0.0016(6)
C103 0.0245(8) 0.0244(8) 0.0199(8) 0.0089(7) 0.0003(6) -0.0020(7)
C104 0.0232(8) 0.0296(9) 0.0160(7) 0.0070(7) 0.0002(6) -0.0024(7)
C105 0.0245(8) 0.0229(8) 0.0167(7) 0.0027(6) -0.0003(6) -0.0022(6)
C106 0.0211(8) 0.0197(7) 0.0162(7) 0.0044(6) -0.0013(6) -0.0019(6)
C107 0.0406(12) 0.0369(11) 0.0195(9) 0.0066(8) 0.0051(8) -0.0060(9)
F108 0.0790(12) 0.0491(9) 0.0205(6) 0.0151(6) 0.0004(7) 0.0071(8)
F109 0.0727(12) 0.0426(8) 0.0248(7) 0.0044(6) 0.0193(7) 0.0105(8)
F110 0.0541(11) 0.0958(15) 0.0322(8) 0.0081(9) 0.0169(7) -0.0317(10)
C111 0.0169(7) 0.0198(7) 0.0154(7) 0.0048(6) 0.0006(5) -0.0024(6)
C112 0.0190(8) 0.0266(9) 0.0239(8) 0.0087(7) -0.0036(6) -0.0035(6)
C113 0.0213(8) 0.0330(10) 0.0245(9) 0.0082(8) -0.0046(7) -0.0073(7)
C114 0.0248(9) 0.0265(9) 0.0218(8) 0.0044(7) -0.0007(7) -0.0100(7)
C115 0.0270(9) 0.0206(8) 0.0234(8) 0.0056(7) -0.0008(7) -0.0054(7)
C116 0.0198(7) 0.0195(7) 0.0209(8) 0.0058(6) -0.0003(6) -0.0027(6)
C117 0.0348(11) 0.0331(11) 0.0307(11) 0.0050(9) -0.0029(9) -0.0157(9)
F118 0.0532(10) 0.0286(7) 0.0638(11) -0.0054(7) 0.0005(8) -0.0144(7)
F119 0.0516(10) 0.0507(10) 0.0545(10) 0.0064(8) 0.0144(8) -0.0318(8)
F120 0.0664(12) 0.0550(11) 0.0623(12) 0.0192(9) -0.0401(10) -0.0346(9)
P130 0.01584(18) 0.0279(2) 0.0199(2) 0.01221(17) 0.00438(15) 0.00566(16)
C131 0.0206(8) 0.0296(9) 0.0278(9) 0.0163(8) 0.0012(7) 0.0018(7)
C132 0.0280(9) 0.0296(10) 0.0286(10) 0.0123(8) 0.0017(7) 0.0030(8)
C133 0.0472(13) 0.0311(11) 0.0304(11) 0.0110(9) -0.0012(9) 0.0037(10)
C134 0.0500(14) 0.0323(11) 0.0366(12) 0.0176(10) -0.0131(10) -0.0094(10)
C135 0.0312(11) 0.0424(13) 0.0461(14) 0.0265(11) -0.0090(10) -0.0083(9)
C136 0.0235(9) 0.0385(11) 0.0404(12) 0.0242(10) 0.0013(8) 0.0000(8)
C137 0.0714(19) 0.0394(13) 0.0489(15) 0.0204(12) -0.0176(14) -0.0136(13)
F138 0.113(2) 0.0690(15) 0.0798(16) 0.0157(12) -0.0027(15) -0.0511(14)
F139 0.171(3) 0.0558(13) 0.0436(11) 0.0167(10) -0.0220(14) -0.0343(15)
F140 0.127(2) 0.0326(10) 0.140(2) 0.0211(13) -0.0583(19) -0.0062(12)
C141 0.0143(7) 0.0288(9) 0.0229(8) 0.0114(7) 0.0047(6) 0.0049(6)
C142 0.0209(8) 0.0291(9) 0.0216(8) 0.0104(7) 0.0048(6) 0.0068(7)
C143 0.0207(8) 0.0317(9) 0.0226(8) 0.0107(7) 0.0009(6) 0.0041(7)
C144 0.0165(7) 0.0314(9) 0.0272(9) 0.0125(7) 0.0028(6) 0.0059(7)
C145 0.0245(9) 0.0325(10) 0.0268(9) 0.0058(8) 0.0027(7) 0.0112(8)
C146 0.0220(8) 0.0336(10) 0.0238(9) 0.0074(8) 0.0001(7) 0.0077(7)
C147 0.0212(8) 0.0337(10) 0.0345(11) 0.0118(8) 0.0013(7) 0.0077(7)
F148 0.0166(5) 0.0407(8) 0.0598(10) 0.0153(7) 0.0024(6) 0.0070(5)
F149 0.0481(9) 0.0888(14) 0.0390(8) 0.0303(9) 0.0037(7) 0.0388(9)
F150 0.0335(7) 0.0288(7) 0.0771(12) 0.0131(7) -0.0115(7) 0.0092(6)
C151 0.0259(9) 0.0420(11) 0.0233(9) 0.0183(8) 0.0098(7) 0.0143(8)
C152 0.0461(14) 0.0476(14) 0.0341(12) 0.0218(11) 0.0175(10) 0.0092(11)
C153 0.070(2) 0.0604(18) 0.0410(15) 0.0291(14) 0.0277(14) 0.0090(15)
C154 0.076(2) 0.0612(18) 0.0281(12) 0.0205(12) 0.0251(13) 0.0248(16)
C155 0.0486(14) 0.0568(16) 0.0231(10) 0.0125(10) 0.0099(9) 0.0247(12)
C156 0.0287(10) 0.0486(13) 0.0217(9) 0.0134(9) 0.0058(7) 0.0159(9)
P170 0.01815(19) 0.0291(2) 0.0202(2) 0.01340(18) 0.00404(16) 0.00784(17)
C171 0.0250(9) 0.0395(11) 0.0293(10) 0.0227(9) 0.0094(7) 0.0138(8)
C172 0.0364(12) 0.0458(13) 0.0418(13) 0.0292(11) 0.0085(10) 0.0080(10)
C173 0.0562(17) 0.0569(17) 0.0579(18) 0.0429(15) 0.0151(14) 0.0057(14)
C174 0.0649(19) 0.068(2) 0.0496(16) 0.0457(16) 0.0279(14) 0.0196(16)
C175 0.0631(18) 0.0626(18) 0.0355(13) 0.0325(13) 0.0249(12) 0.0284(15)
C176 0.0389(12) 0.0473(13) 0.0292(10) 0.0228(10) 0.0143(9) 0.0188(10)
C177 0.111(3) 0.086(3) 0.063(2) 0.052(2) 0.036(2) 0.010(2)
F178 0.132(2) 0.107(2) 0.110(2) 0.0924(18) 0.0484(18) 0.0337(18)
F179 0.115(2) 0.110(2) 0.125(2) 0.0832(19) 0.0809(19) 0.0287(17)
F180 0.245(4) 0.161(3) 0.0594(16) 0.0611(19) 0.043(2) -0.057(3)
C181 0.0202(8) 0.0420(11) 0.0209(8) 0.0153(8) 0.0009(6) 0.0072(7)
C182 0.0306(10) 0.0378(11) 0.0215(9) 0.0045(8) -0.0047(7) 0.0062(8)
C183 0.0378(12) 0.0441(13) 0.0314(11) 0.0048(10) -0.0105(9) -0.0008(10)
C184 0.0281(11) 0.0622(17) 0.0370(13) 0.0111(12) -0.0114(9) 0.0023(11)
C185 0.0279(11) 0.0652(18) 0.0461(14) 0.0269(13) -0.0098(10) 0.0083(11)
C186 0.0254(10) 0.0496(14) 0.0389(12) 0.0248(11) -0.0040(8) 0.0063(9)
C191 0.0266(9) 0.0292(9) 0.0267(9) 0.0128(8) 0.0063(7) 0.0118(7)
C192 0.0285(9) 0.0272(9) 0.0258(9) 0.0112(7) 0.0046(7) 0.0075(7)
C193 0.0475(13) 0.0328(11) 0.0311(11) 0.0110(9) 0.0117(10) 0.0147(10)
C194 0.0688(19) 0.0388(13) 0.0424(14) 0.0140(11) 0.0204(13) 0.0308(13)
C195 0.085(2) 0.0480(16) 0.0469(16) 0.0263(13) 0.0239(15) 0.0417(16)
C196 0.0567(16) 0.0418(13) 0.0349(12) 0.0216(10) 0.0147(11) 0.0271(12)

loop_
_atom_type_symbol
_atom_type_description
_atom_type_scat_dispersion_real
_atom_type_scat_dispersion_imag
_atom_type_scat_source
C C 0.0033 0.0016 'International Tables Vol C Tables 4.2.6.8 and 6.1.1.4'
H H 0.0000 0.0000 'International Tables Vol C Tables 4.2.6.8 and 6.1.1.4'
P P 0.1023 0.0942 'International Tables Vol C Tables 4.2.6.8 and 6.1.1.4'
Ru Ru -1.2594 0.8363 'International Tables Vol C Tables 4.2.6.8 and 6.1.1.4'
F F 0.0171 0.0103 'International Tables Vol C Tables 4.2.6.8 and 6.1.1.4'

loop_
_exptl_crystal_face_index_h
_exptl_crystal_face_index_k
_exptl_crystal_face_index_l
_exptl_crystal_face_perp_dist
1.00 0.00 3.00 0.0900
1.00 0.00 -1.00 0.1100
-1.00 0.00 2.00 0.0800
0.00 2.00 -1.00 0.0450
0.00 -2.00 1.00 0.0450
2.00 0.00 1.00 0.1100
-1.00 0.00 1.00 0.1100
-1.00 0.00 -3.00 0.0800

loop_
_geom_angle_atom_site_label_1
_geom_angle_atom_site_label_2
_geom_angle_atom_site_label_3
_geom_angle
_geom_angle_site_symmetry_1
_geom_angle_site_symmetry_3
_geom_angle_publ_flag
P50 Ru1 P90 99.290(19) . . ?
P50 Ru1 P10 99.45(2) . . ?
P90 Ru1 P10 103.80(2) . . ?
P50 Ru1 Ru2 124.124(15) . . ?
P90 Ru1 Ru2 116.465(15) . . ?
P10 Ru1 Ru2 110.784(15) . . ?
P130 Ru2 P170 93.75(2) . . ?
P130 Ru2 Ru1 129.779(16) . . ?
P170 Ru2 Ru1 132.263(15) . . ?
C11 P10 C31 100.15(9) . . ?
C11 P10 C521 96.7(2) . . ?
C31 P10 C521 99.0(2) . . ?
C11 P10 C21 101.62(18) . . ?
C31 P10 C21 96.69(16) . . ?
C11 P10 Ru1 123.53(7) . . ?
C31 P10 Ru1 116.08(6) . . ?
C521 P10 Ru1 117.0(2) . . ?
C21 P10 Ru1 114.47(16) . . ?
C12 C11 C16 118.6(2) . . ?
C12 C11 P10 117.50(15) . . ?
C16 C11 P10 123.84(18) . . ?
C13 C12 C11 121.3(2) . . ?
C12 C13 C14 119.5(2) . . ?
C15 C14 C13 120.3(2) . . ?
C15 C14 C517 119.6(4) . . ?
C13 C14 C517 120.1(4) . . ?
C15 C14 C17 120.7(3) . . ?
C13 C14 C17 118.9(3) . . ?
C14 C15 C16 120.4(2) . . ?
C15 C16 C11 119.9(3) . . ?
F20 C17 F18 108.1(5) . . ?
F20 C17 F19 105.5(5) . . ?
F18 C17 F19 102.9(5) . . ?
F20 C17 C14 115.6(5) . . ?
F18 C17 C14 109.7(6) . . ?
F19 C17 C14 114.1(5) . . ?
C22 C21 C26 120.0 . . ?
C22 C21 P10 117.3(3) . . ?
C26 C21 P10 122.5(3) . . ?
C23 C22 C21 120.0 . . ?
C22 C23 C24 120.0 . . ?
C25 C24 C23 120.0 . . ?
C25 C24 C27 118.1(3) . . ?
C23 C24 C27 121.9(3) . . ?
C24 C25 C26 120.0 . . ?
C25 C26 C21 120.0 . . ?
F29 C27 F30 107.7(5) . . ?
F29 C27 F28 106.6(5) . . ?
F30 C27 F28 107.0(5) . . ?
F29 C27 C24 111.8(4) . . ?
F30 C27 C24 110.5(5) . . ?
F28 C27 C24 113.0(4) . . ?
F160 C157 F159 107.9(5) . . ?
F160 C157 F158 105.7(4) . . ?
F159 C157 F158 105.6(4) . . ?
F160 C157 C154 115.3(4) . . ?
F159 C157 C154 111.3(4) . . ?
F158 C157 C154 110.3(4) . . ?
F190 C187 F189 107.7(4) . . ?
F190 C187 F188 107.4(4) . . ?
F189 C187 F188 105.8(4) . . ?
F190 C187 C184 109.3(4) . . ?
F189 C187 C184 114.6(4) . . ?
F188 C187 C184 111.8(4) . . ?
F199 C197 F198 105.1(4) . . ?
F199 C197 F200 105.5(4) . . ?
F198 C197 F200 108.9(4) . . ?
F199 C197 C194 114.2(4) . . ?
F198 C197 C194 111.6(4) . . ?
F200 C197 C194 111.2(4) . . ?
F520 C517 F518 107.4(5) . . ?
F520 C517 F519 108.6(6) . . ?
F518 C517 F519 106.5(6) . . ?
F520 C517 C14 111.1(5) . . ?
F518 C517 C14 114.9(8) . . ?
F519 C517 C14 108.1(6) . . ?
C522 C521 C526 120.0 . . ?
C522 C521 P10 120.6(3) . . ?
C526 C521 P10 119.2(3) . . ?
C521 C522 C523 120.0 . . ?
C524 C523 C522 120.0 . . ?
C523 C524 C525 120.0 . . ?
C523 C524 C527 117.1(4) . . ?
C525 C524 C527 122.8(4) . . ?
C526 C525 C524 120.0 . . ?
C525 C526 C521 120.0 . . ?
F528 C527 F529 108.9(5) . . ?
F528 C527 F530 106.0(5) . . ?
F529 C527 F530 102.7(5) . . ?
F528 C527 C524 111.7(5) . . ?
F529 C527 C524 114.6(6) . . ?
F530 C527 C524 112.2(5) . . ?
F660 C657 F658 109.4(6) . . ?
F660 C657 F659 106.7(6) . . ?
F658 C657 F659 108.9(6) . . ?
F660 C657 C154 106.5(6) . . ?
F658 C657 C154 116.3(6) . . ?
F659 C657 C154 108.6(7) . . ?
F689 C687 F690 109.8(11) . . ?
F689 C687 F688 102.9(13) . . ?
F690 C687 F688 101.0(12) . . ?
F689 C687 C184 110.6(7) . . ?
F690 C687 C184 121.6(9) . . ?
F688 C687 C184 108.9(11) . . ?
F700 C697 F699 107.6(6) . . ?
F700 C697 F698 106.3(6) . . ?
F699 C697 F698 105.7(6) . . ?
F700 C697 C194 116.4(7) . . ?
F699 C697 C194 112.3(10) . . ?
F698 C697 C194 107.7(7) . . ?
C32 C31 C36 118.64(18) . . ?
C32 C31 P10 118.08(15) . . ?
C36 C31 P10 123.09(16) . . ?
C31 C32 C33 121.0(2) . . ?
C34 C33 C32 119.5(2) . . ?
C33 C34 C35 120.62(19) . . ?
C33 C34 C37 119.8(2) . . ?
C35 C34 C37 119.6(2) . . ?
C34 C35 C36 119.7(2) . . ?
C35 C36 C31 120.5(2) . . ?
F40 C37 F39 107.2(2) . . ?
F40 C37 F38 106.2(2) . . ?
F39 C37 F38 106.6(2) . . ?
F40 C37 C34 112.6(2) . . ?
F39 C37 C34 111.4(2) . . ?
F38 C37 C34 112.5(2) . . ?
C61 P50 C71 101.21(8) . . ?
C61 P50 C51 99.54(8) . . ?
C71 P50 C51 95.70(8) . . ?
C61 P50 Ru1 122.17(6) . . ?
C71 P50 Ru1 116.89(6) . . ?
C51 P50 Ru1 116.74(6) . . ?
C56 C51 C52 118.03(18) . . ?
C56 C51 P50 121.57(14) . . ?
C52 C51 P50 120.40(15) . . ?
C53 C52 C51 120.8(2) . . ?
C54 C53 C52 120.0(2) . . ?
C55 C54 C53 119.99(19) . . ?
C55 C54 C57 118.7(3) . . ?
C53 C54 C57 121.3(2) . . ?
C54 C55 C56 120.1(2) . . ?
C51 C56 C55 121.1(2) . . ?
F60 C57 F58 107.3(3) . . ?
F60 C57 F59 107.3(3) . . ?
F58 C57 F59 104.6(2) . . ?
F60 C57 C54 112.0(2) . . ?
F58 C57 C54 112.7(2) . . ?
F59 C57 C54 112.4(3) . . ?
C62 C61 C66 117.94(17) . . ?
C62 C61 P50 118.51(13) . . ?
C66 C61 P50 123.53(14) . . ?
C63 C62 C61 121.80(18) . . ?
C64 C63 C62 119.0(2) . . ?
C65 C64 C63 120.44(19) . . ?
C65 C64 C67 118.7(2) . . ?
C63 C64 C67 120.9(2) . . ?
C64 C65 C66 119.8(2) . . ?
C61 C66 C65 120.88(19) . . ?
F68 C67 F69 107.6(3) . . ?
F68 C67 F70 103.9(3) . . ?
F69 C67 F70 107.5(3) . . ?
F68 C67 C64 112.5(3) . . ?
F69 C67 C64 113.0(2) . . ?
F70 C67 C64 111.8(3) . . ?
C72 C71 C76 118.66(17) . . ?
C72 C71 P50 116.37(14) . . ?
C76 C71 P50 124.54(15) . . ?
C73 C72 C71 121.05(19) . . ?
C74 C73 C72 119.4(2) . . ?
C75 C74 C73 120.49(19) . . ?
C75 C74 C77 118.8(2) . . ?
C73 C74 C77 120.7(2) . . ?
C74 C75 C76 119.9(2) . . ?
C75 C76 C71 120.5(2) . . ?
F79 C77 F80 106.5(2) . . ?
F79 C77 F78 106.1(2) . . ?
F80 C77 F78 106.2(2) . . ?
F79 C77 C74 112.6(2) . . ?
F80 C77 C74 113.0(2) . . ?
F78 C77 C74 112.0(2) . . ?
C91 P90 C101 101.97(8) . . ?
C91 P90 C111 98.80(8) . . ?
C101 P90 C111 96.10(8) . . ?
C91 P90 Ru1 115.31(6) . . ?
C101 P90 Ru1 124.13(6) . . ?
C111 P90 Ru1 116.15(6) . . ?
C96 C91 C92 118.28(17) . . ?
C96 C91 P90 117.04(13) . . ?
C92 C91 P90 124.67(15) . . ?
C93 C92 C91 120.76(19) . . ?
C94 C93 C92 119.81(18) . . ?
C93 C94 C95 120.33(18) . . ?
C93 C94 C97 119.1(2) . . ?
C95 C94 C97 120.5(2) . . ?
C94 C95 C96 119.68(19) . . ?
C95 C96 C91 121.01(17) . . ?
F100 C97 F99 106.3(3) . . ?
F100 C97 F98 106.1(3) . . ?
F99 C97 F98 106.3(2) . . ?
F100 C97 C94 112.1(2) . . ?
F99 C97 C94 112.3(2) . . ?
F98 C97 C94 113.3(2) . . ?
C106 C101 C102 117.99(16) . . ?
C106 C101 P90 120.96(13) . . ?
C102 C101 P90 120.98(13) . . ?
C103 C102 C101 121.58(17) . . ?
C102 C103 C104 119.30(17) . . ?
C105 C104 C103 120.37(17) . . ?
C105 C104 C107 121.01(19) . . ?
C103 C104 C107 118.61(18) . . ?
C104 C105 C106 119.87(18) . . ?
C105 C106 C101 120.87(17) . . ?
F110 C107 F109 107.8(2) . . ?
F110 C107 F108 106.0(2) . . ?
F109 C107 F108 106.65(19) . . ?
F110 C107 C104 111.64(19) . . ?
F109 C107 C104 112.58(19) . . ?
F108 C107 C104 111.8(2) . . ?
C116 C111 C112 118.48(16) . . ?
C116 C111 P90 122.10(13) . . ?
C112 C111 P90 119.03(14) . . ?
C113 C112 C111 121.30(19) . . ?
C114 C113 C112 119.36(18) . . ?
C113 C114 C115 120.46(17) . . ?
C113 C114 C117 120.4(2) . . ?
C115 C114 C117 119.2(2) . . ?
C114 C115 C116 119.71(19) . . ?
C111 C116 C115 120.66(17) . . ?
F120 C117 F119 107.4(2) . . ?
F120 C117 F118 106.1(2) . . ?
F119 C117 F118 105.6(2) . . ?
F120 C117 C114 112.9(2) . . ?
F119 C117 C114 111.97(19) . . ?
F118 C117 C114 112.4(2) . . ?
C131 P130 C141 99.31(9) . . ?
C131 P130 C151 103.95(10) . . ?
C141 P130 C151 98.76(9) . . ?
C131 P130 Ru2 118.84(7) . . ?
C141 P130 Ru2 113.52(6) . . ?
C151 P130 Ru2 118.99(8) . . ?
C132 C131 C136 118.5(2) . . ?
C132 C131 P130 118.87(15) . . ?
C136 C131 P130 122.64(18) . . ?
C133 C132 C131 121.2(2) . . ?
C132 C133 C134 119.3(2) . . ?
C135 C134 C133 120.4(2) . . ?
C135 C134 C137 119.9(3) . . ?
C133 C134 C137 119.7(3) . . ?
C134 C135 C136 119.8(2) . . ?
C135 C136 C131 120.7(2) . . ?
F140 C137 F139 110.7(4) . . ?
F140 C137 F138 101.5(3) . . ?
F139 C137 F138 105.1(3) . . ?
F140 C137 C134 113.6(3) . . ?
F139 C137 C134 112.9(2) . . ?
F138 C137 C134 112.2(3) . . ?
C142 C141 C146 118.35(17) . . ?
C142 C141 P130 119.99(15) . . ?
C146 C141 P130 121.66(15) . . ?
C143 C142 C141 121.07(19) . . ?
C144 C143 C142 119.52(18) . . ?
C145 C144 C143 120.40(18) . . ?
C145 C144 C147 119.85(19) . . ?
C143 C144 C147 119.73(19) . . ?
C144 C145 C146 119.6(2) . . ?
C145 C146 C141 121.04(19) . . ?
F150 C147 F149 107.0(2) . . ?
F150 C147 F148 106.01(18) . . ?
F149 C147 F148 105.86(19) . . ?
F150 C147 C144 112.95(18) . . ?
F149 C147 C144 112.67(18) . . ?
F148 C147 C144 111.88(18) . . ?
C152 C151 C156 118.4(2) . . ?
C152 C151 P130 122.6(2) . . ?
C156 C151 P130 118.97(16) . . ?
C151 C152 C153 119.6(3) . . ?
C154 C153 C152 120.9(3) . . ?
C153 C154 C155 120.4(2) . . ?
C153 C154 C657 114.2(4) . . ?
C155 C154 C657 124.6(4) . . ?
C153 C154 C157 122.3(3) . . ?
C155 C154 C157 117.1(3) . . ?
C154 C155 C156 119.2(3) . . ?
C155 C156 C151 121.5(2) . . ?
C171 P170 C181 98.53(10) . . ?
C171 P170 C191 101.47(10) . . ?
C181 P170 C191 99.48(10) . . ?
C171 P170 Ru2 123.34(7) . . ?
C181 P170 Ru2 114.50(7) . . ?
C191 P170 Ru2 115.68(7) . . ?
C176 C171 C172 119.2(2) . . ?
C176 C171 P170 119.33(18) . . ?
C172 C171 P170 121.46(18) . . ?
C173 C172 C171 119.9(3) . . ?
C174 C173 C172 119.9(3) . . ?
C175 C174 C173 120.8(2) . . ?
C175 C174 C177 120.5(3) . . ?
C173 C174 C177 118.7(3) . . ?
C174 C175 C176 119.8(3) . . ?
C171 C176 C175 120.4(3) . . ?
F180 C177 F179 106.7(4) . . ?
F180 C177 F178 108.8(4) . . ?
F179 C177 F178 102.5(4) . . ?
F180 C177 C174 113.4(4) . . ?
F179 C177 C174 112.9(4) . . ?
F178 C177 C174 111.8(4) . . ?
C182 C181 C186 118.9(2) . . ?
C182 C181 P170 120.33(15) . . ?
C186 C181 P170 120.72(18) . . ?
C181 C182 C183 120.3(2) . . ?
C184 C183 C182 119.6(3) . . ?
C185 C184 C183 120.7(2) . . ?
C185 C184 C187 118.5(3) . . ?
C183 C184 C187 120.7(3) . . ?
C185 C184 C687 126.7(5) . . ?
C183 C184 C687 112.6(5) . . ?
C184 C185 C186 119.9(2) . . ?
C185 C186 C181 120.5(2) . . ?
C192 C191 C196 118.0(2) . . ?
C192 C191 P170 117.75(15) . . ?
C196 C191 P170 124.16(17) . . ?
C193 C192 C191 121.4(2) . . ?
C194 C193 C192 119.3(2) . . ?
C195 C194 C193 120.5(2) . . ?
C195 C194 C197 119.4(3) . . ?
C193 C194 C197 119.9(3) . . ?
C195 C194 C697 118.1(4) . . ?
C193 C194 C697 120.5(4) . . ?
C194 C195 C196 119.9(2) . . ?
C195 C196 C191 120.9(2) . . ?

loop_
_geom_bond_atom_site_label_1
_geom_bond_atom_site_label_2
_geom_bond_distance
_geom_bond_site_symmetry_2
_geom_bond_publ_flag
Ru1 P50 2.3292(5) . ?
Ru1 P90 2.3431(6) . ?
Ru1 P10 2.3610(5) . ?
Ru1 Ru2 2.6041(3) . ?
Ru2 P130 2.2324(6) . ?
Ru2 P170 2.2438(5) . ?
P10 C11 1.844(2) . ?
P10 C31 1.8510(19) . ?
P10 C521 1.852(4) . ?
P10 C21 1.882(3) . ?
C11 C12 1.388(3) . ?
C11 C16 1.397(3) . ?
C12 C13 1.384(3) . ?
C13 C14 1.387(4) . ?
C14 C15 1.370(4) . ?
C14 C517 1.493(6) . ?
C14 C17 1.517(5) . ?
C15 C16 1.395(4) . ?
C17 F20 1.333(5) . ?
C17 F18 1.336(5) . ?
C17 F19 1.351(6) . ?
C21 C22 1.3900 . ?
C21 C26 1.3900 . ?
C22 C23 1.3900 . ?
C23 C24 1.3900 . ?
C24 C25 1.3900 . ?
C24 C27 1.510(5) . ?
C25 C26 1.3900 . ?
C27 F29 1.312(5) . ?
C27 F30 1.332(5) . ?
C27 F28 1.337(5) . ?
C157 F160 1.315(5) . ?
C157 F159 1.324(5) . ?
C157 F158 1.346(5) . ?
C157 C154 1.527(5) . ?
C187 F190 1.322(5) . ?
C187 F189 1.330(5) . ?
C187 F188 1.342(5) . ?
C187 C184 1.502(5) . ?
C197 F199 1.319(5) . ?
C197 F198 1.328(5) . ?
C197 F200 1.343(5) . ?
C197 C194 1.501(4) . ?
C517 F520 1.319(6) . ?
C517 F518 1.325(6) . ?
C517 F519 1.333(6) . ?
C521 C522 1.3900 . ?
C521 C526 1.3900 . ?
C522 C523 1.3900 . ?
C523 C524 1.3900 . ?
C524 C525 1.3900 . ?
C524 C527 1.509(5) . ?
C525 C526 1.3900 . ?
C527 F528 1.315(6) . ?
C527 F529 1.325(6) . ?
C527 F530 1.358(6) . ?
C657 F660 1.321(6) . ?
C657 F658 1.321(6) . ?
C657 F659 1.321(6) . ?
C657 C154 1.505(6) . ?
C687 F689 1.331(7) . ?
C687 F690 1.333(7) . ?
C687 F688 1.337(7) . ?
C687 C184 1.512(7) . ?
C697 F700 1.329(6) . ?
C697 F699 1.330(6) . ?
C697 F698 1.336(6) . ?
C697 C194 1.506(6) . ?
C31 C32 1.390(3) . ?
C31 C36 1.400(3) . ?
C32 C33 1.393(3) . ?
C33 C34 1.382(3) . ?
C34 C35 1.384(4) . ?
C34 C37 1.502(3) . ?
C35 C36 1.392(3) . ?
C37 F40 1.330(3) . ?
C37 F39 1.339(3) . ?
C37 F38 1.339(4) . ?
P50 C61 1.8410(18) . ?
P50 C71 1.8475(18) . ?
P50 C51 1.8561(18) . ?
C51 C56 1.377(3) . ?
C51 C52 1.400(3) . ?
C52 C53 1.389(3) . ?
C53 C54 1.376(4) . ?
C54 C55 1.373(4) . ?
C54 C57 1.499(3) . ?
C55 C56 1.392(3) . ?
C57 F60 1.314(4) . ?
C57 F58 1.322(4) . ?
C57 F59 1.339(4) . ?
C61 C62 1.389(3) . ?
C61 C66 1.390(2) . ?
C62 C63 1.388(3) . ?
C63 C64 1.382(3) . ?
C64 C65 1.380(3) . ?
C64 C67 1.493(3) . ?
C65 C66 1.390(3) . ?
C67 F68 1.323(4) . ?
C67 F69 1.324(4) . ?
C67 F70 1.330(4) . ?
C71 C72 1.392(3) . ?
C71 C76 1.397(3) . ?
C72 C73 1.391(3) . ?
C73 C74 1.387(3) . ?
C74 C75 1.381(4) . ?
C74 C77 1.500(3) . ?
C75 C76 1.393(3) . ?
C77 F79 1.321(3) . ?
C77 F80 1.322(4) . ?
C77 F78 1.331(3) . ?
P90 C91 1.8494(18) . ?
P90 C101 1.8498(17) . ?
P90 C111 1.8560(17) . ?
C91 C96 1.394(3) . ?
C91 C92 1.402(2) . ?
C92 C93 1.388(3) . ?
C93 C94 1.385(3) . ?
C94 C95 1.386(3) . ?
C94 C97 1.501(3) . ?
C95 C96 1.389(3) . ?
C97 F100 1.305(3) . ?
C97 F99 1.310(3) . ?
C97 F98 1.319(3) . ?
C101 C106 1.397(2) . ?
C101 C102 1.400(2) . ?
C102 C103 1.385(3) . ?
C103 C104 1.395(3) . ?
C104 C105 1.380(3) . ?
C104 C107 1.501(3) . ?
C105 C106 1.396(3) . ?
C107 F110 1.332(3) . ?
C107 F109 1.332(3) . ?
C107 F108 1.334(3) . ?
C111 C116 1.391(3) . ?
C111 C112 1.398(2) . ?
C112 C113 1.388(3) . ?
C113 C114 1.382(3) . ?
C114 C115 1.392(3) . ?
C114 C117 1.499(3) . ?
C115 C116 1.393(2) . ?
C117 F120 1.323(3) . ?
C117 F119 1.334(3) . ?
C117 F118 1.337(3) . ?
P130 C131 1.839(2) . ?
P130 C141 1.8465(19) . ?
P130 C151 1.855(2) . ?
C131 C132 1.390(3) . ?
C131 C136 1.408(3) . ?
C132 C133 1.386(3) . ?
C133 C134 1.399(4) . ?
C134 C135 1.381(4) . ?
C134 C137 1.506(4) . ?
C135 C136 1.386(4) . ?
C137 F140 1.284(4) . ?
C137 F139 1.311(4) . ?
C137 F138 1.348(4) . ?
C141 C142 1.394(3) . ?
C141 C146 1.394(3) . ?
C142 C143 1.389(3) . ?
C143 C144 1.387(3) . ?
C144 C145 1.385(3) . ?
C144 C147 1.495(3) . ?
C145 C146 1.388(3) . ?
C147 F150 1.331(3) . ?
C147 F149 1.333(3) . ?
C147 F148 1.342(3) . ?
C151 C152 1.388(3) . ?
C151 C156 1.397(4) . ?
C152 C153 1.408(4) . ?
C153 C154 1.367(5) . ?
C154 C155 1.375(4) . ?
C155 C156 1.394(3) . ?
P170 C171 1.843(2) . ?
P170 C181 1.851(2) . ?
P170 C191 1.852(2) . ?
C171 C176 1.390(3) . ?
C171 C172 1.405(4) . ?
C172 C173 1.391(3) . ?
C173 C174 1.383(5) . ?
C174 C175 1.374(5) . ?
C174 C177 1.504(4) . ?
C175 C176 1.396(3) . ?
C177 F180 1.291(6) . ?
C177 F179 1.324(6) . ?
C177 F178 1.346(5) . ?
C181 C182 1.390(3) . ?
C181 C186 1.403(3) . ?
C182 C183 1.395(3) . ?
C183 C184 1.384(4) . ?
C184 C185 1.376(4) . ?
C185 C186 1.382(3) . ?
C191 C192 1.389(3) . ?
C191 C196 1.402(3) . ?
C192 C193 1.386(3) . ?
C193 C194 1.385(3) . ?
C194 C195 1.380(4) . ?
C195 C196 1.382(4) . ?
